data_2225598
loop_
_publ_author_name
'Fun, Hoong-Kun'
'Goh, Jia Hao'
'Yu, Haitao'
'Zhang, Yan'

_publ_section_title
;
 4-[(2,4-Dimethylthiazol-5-yl)methyl]-4-hydroxy-2-methylisoquinoline-1,3(2<i>H</i>,4<i>H</i>)-dione
;
_journal_coeditor_code IS2531
_journal_issue 4
_journal_name_full 'Acta Crystallographica Section E'
_journal_page_first o940
_journal_page_last o941
_journal_paper_doi 10.1107/S1600536810010469
_journal_volume 66
_journal_year 2010
_chemical_formula_iupac 'C16 H16 N2 O3 S'
_chemical_formula_moiety 'C16 H16 N2 O3 S'
_chemical_formula_sum 'C16 H16 N2 O3 S'
_chemical_formula_weight 316.37
_chemical_name_systematic
;
4-[(2,4-Dimethylthiazol-5-yl)methyl]-4-hydroxy-2-methylisoquinoline-
1,3(2<i>H</i>,4<i>H</i>)-dione
;
_space_group_IT_number 14
_symmetry_cell_setting monoclinic
_symmetry_space_group_name_Hall '-P 2ybc'
_symmetry_space_group_name_H-M 'P 1 21/c 1'
_atom_sites_solution_hydrogens geom
_atom_sites_solution_primary direct
_atom_sites_solution_secondary difmap
_audit_creation_method SHELXL-97
_cell_angle_alpha 90.00
_cell_angle_beta 92.839(2)
_cell_angle_gamma 90.00
_cell_formula_units_Z 4
_cell_length_a 10.2424(8)
_cell_length_b 15.0438(13)
_cell_length_c 9.4786(8)
_cell_measurement_reflns_used 9887
_cell_measurement_temperature 100.00(10)
_cell_measurement_theta_max 35.07
_cell_measurement_theta_min 2.54
_cell_volume 1458.7(2)
_computing_cell_refinement '<i>SAINT</i> (Bruker, 2009)'
_computing_data_collection '<i>APEX2</i> (Bruker, 2009)'
_computing_data_reduction '<i>SAINT</i> (Bruker, 2009)'
_computing_molecular_graphics '<i>SHELXTL</i> (Sheldrick, 2008)'
_computing_publication_material
;
<i>SHELXTL</i> (Sheldrick, 2008) and <i>PLATON</i> (Spek, 2009)
;
_computing_structure_refinement '<i>SHELXTL</i> (Sheldrick, 2008)'
_computing_structure_solution '<i>SHELXTL</i> (Sheldrick, 2008)'
_diffrn_ambient_temperature 100.00(10)
_diffrn_measured_fraction_theta_full 0.994
_diffrn_measured_fraction_theta_max 0.994
_diffrn_measurement_device_type
;
Bruker SMART APEX DUO CCD area-detector diffractometer
;
_diffrn_measurement_method '\f and \w scans'
_diffrn_radiation_monochromator graphite
_diffrn_radiation_source 'fine-focus sealed tube'
_diffrn_radiation_type MoK\a
_diffrn_radiation_wavelength 0.71073
_diffrn_reflns_av_R_equivalents 0.0241
_diffrn_reflns_av_sigmaI/netI 0.0220
_diffrn_reflns_limit_h_max 15
_diffrn_reflns_limit_h_min -15
_diffrn_reflns_limit_k_max 22
_diffrn_reflns_limit_k_min -21
_diffrn_reflns_limit_l_max 13
_diffrn_reflns_limit_l_min -14
_diffrn_reflns_number 20742
_diffrn_reflns_theta_full 32.50
_diffrn_reflns_theta_max 32.50
_diffrn_reflns_theta_min 2.71
_diffrn_standards_number 0
_exptl_absorpt_coefficient_mu 0.237
_exptl_absorpt_correction_T_max 0.9793
_exptl_absorpt_correction_T_min 0.8869
_exptl_absorpt_correction_type multi-scan
_exptl_absorpt_process_details '(<i>SADABS</i>; Bruker, 2009)'
_exptl_crystal_colour colourless
_exptl_crystal_density_diffrn 1.441
_exptl_crystal_density_method 'not measured'
_exptl_crystal_description block
_exptl_crystal_F_000 664
_exptl_crystal_size_max 0.52
_exptl_crystal_size_mid 0.257
_exptl_crystal_size_min 0.089
_refine_diff_density_max 0.691
_refine_diff_density_min -0.474
_refine_ls_extinction_method none
_refine_ls_goodness_of_fit_ref 1.138
_refine_ls_hydrogen_treatment refall
_refine_ls_matrix_type full
_refine_ls_number_parameters 263
_refine_ls_number_reflns 5260
_refine_ls_number_restraints 0
_refine_ls_restrained_S_all 1.138
_refine_ls_R_factor_all 0.0365
_refine_ls_R_factor_gt 0.0309
_refine_ls_shift/su_max 0.001
_refine_ls_shift/su_mean 0.000
_refine_ls_structure_factor_coef Fsqd
_refine_ls_weighting_details 'calc w=1/[\s^2^(Fo^2^)+(0.0649P)^2^+0.2915P] where P=(Fo^2^+2Fc^2^)/3'
_refine_ls_weighting_scheme calc
_refine_ls_wR_factor_gt 0.0952
_refine_ls_wR_factor_ref 0.1078
_reflns_number_gt 4752
_reflns_number_total 5260
_reflns_threshold_expression I>2\s(I)
_cod_data_source_file is2531.cif
_cod_data_source_block I
_cod_depositor_comments
;
The following automatic conversions were performed:
'_symmetry_cell_setting' value 'Monoclinic' changed to 'monoclinic'
according to '/home/saulius/struct/CIF-dictionaries/cif_core.dic'
dictionary named 'cif_core.dic' version 2.4.1 from 2010-06-29.

Automatic conversion script
Id: cif_fix_enum 1527 2010-12-29 10:47:43Z saulius 
;
_cod_original_sg_symbol_H-M 'P 21/c'
_cod_database_code 2225598
_cod_database_fobs_code 2225598

loop_
_symmetry_equiv_pos_as_xyz
'x, y, z'
'-x, y+1/2, -z+1/2'
'-x, -y, -z'
'x, -y-1/2, z-1/2'

loop_
_atom_site_type_symbol
_atom_site_label
_atom_site_fract_x
_atom_site_fract_y
_atom_site_fract_z
_atom_site_U_iso_or_equiv
_atom_site_adp_type
_atom_site_calc_flag
_atom_site_refinement_flags
_atom_site_occupancy
_atom_site_disorder_assembly
_atom_site_disorder_group
S S1 0.86697(2) 0.201051(14) 0.69225(2) 0.01443(7) Uani d . 1 . .
O O1 0.38478(7) 0.29484(4) 0.78648(8) 0.01610(14) Uani d . 1 . .
O O2 0.46407(7) 0.59074(5) 0.82383(8) 0.01766(14) Uani d . 1 . .
O O3 0.57054(7) 0.27421(4) 0.59312(7) 0.01403(13) Uani d . 1 . .
N N1 0.42666(7) 0.44221(5) 0.81117(8) 0.01168(13) Uani d . 1 . .
N N2 1.03523(7) 0.32678(5) 0.71641(8) 0.01323(14) Uani d . 1 . .
C C1 0.45580(8) 0.35744(5) 0.76386(9) 0.01077(14) Uani d . 1 . .
C C2 0.49293(8) 0.51881(6) 0.77347(9) 0.01180(14) Uani d . 1 . .
C C3 0.59432(8) 0.50884(5) 0.66814(9) 0.01079(14) Uani d . 1 . .
C C4 0.64725(9) 0.58622(6) 0.61172(10) 0.01449(16) Uani d . 1 . .
C C5 0.73988(9) 0.57934(6) 0.51012(10) 0.01681(17) Uani d . 1 . .
C C6 0.77833(9) 0.49566(6) 0.46357(10) 0.01545(16) Uani d . 1 . .
C C7 0.72519(9) 0.41869(6) 0.51860(9) 0.01266(15) Uani d . 1 . .
C C8 0.63326(8) 0.42498(5) 0.62248(8) 0.01004(14) Uani d . 1 . .
C C9 0.58517(8) 0.34274(5) 0.69351(8) 0.00987(14) Uani d . 1 . .
C C10 0.68361(8) 0.31399(6) 0.81709(9) 0.01249(15) Uani d . 1 . .
C C11 0.81935(8) 0.29894(5) 0.77079(9) 0.01180(15) Uani d . 1 . .
C C12 0.92179(8) 0.35759(6) 0.77307(9) 0.01249(15) Uani d . 1 . .
C C13 1.02070(8) 0.24530(6) 0.66982(9) 0.01282(15) Uani d . 1 . .
C C14 0.31069(9) 0.45045(6) 0.89534(10) 0.01658(17) Uani d . 1 . .
C C15 0.92066(10) 0.45085(7) 0.82696(11) 0.01856(18) Uani d . 1 . .
C C16 1.12481(9) 0.19431(6) 0.59986(11) 0.01685(17) Uani d . 1 . .
H H4A 0.6166(16) 0.6451(12) 0.6429(18) 0.032(4) Uiso d . 1 . .
H H5A 0.7767(17) 0.6330(12) 0.4682(18) 0.032(4) Uiso d . 1 . .
H H6A 0.8450(15) 0.4910(11) 0.3912(16) 0.022(4) Uiso d . 1 . .
H H7A 0.7529(14) 0.3644(11) 0.4837(16) 0.022(4) Uiso d . 1 . .
H H10A 0.6458(14) 0.2612(11) 0.8585(15) 0.020(3) Uiso d . 1 . .
H H10B 0.6861(14) 0.3595(10) 0.8887(15) 0.018(3) Uiso d . 1 . .
H H14A 0.2427(16) 0.4203(11) 0.8507(16) 0.023(4) Uiso d . 1 . .
H H14B 0.2864(18) 0.5111(13) 0.8938(19) 0.038(5) Uiso d . 1 . .
H H14C 0.3297(17) 0.4255(12) 0.9861(18) 0.032(4) Uiso d . 1 . .
H H15A 1.0023(19) 0.4647(13) 0.870(2) 0.040(5) Uiso d . 1 . .
H H15B 0.9089(19) 0.4918(15) 0.751(2) 0.048(5) Uiso d . 1 . .
H H15C 0.8533(19) 0.4625(13) 0.886(2) 0.041(5) Uiso d . 1 . .
H H16A 1.1181(16) 0.2067(11) 0.5008(17) 0.027(4) Uiso d . 1 . .
H H16B 1.2092(17) 0.2095(11) 0.6394(18) 0.030(4) Uiso d . 1 . .
H H16C 1.1129(18) 0.1315(14) 0.6097(19) 0.037(5) Uiso d . 1 . .
H H1O3 0.544(2) 0.2340(15) 0.629(2) 0.043(5) Uiso d . 1 . .

loop_
_atom_site_aniso_label
_atom_site_aniso_U_11
_atom_site_aniso_U_22
_atom_site_aniso_U_33
_atom_site_aniso_U_12
_atom_site_aniso_U_13
_atom_site_aniso_U_23
S1 0.01309(11) 0.00929(11) 0.02129(12) 0.00031(6) 0.00483(8) 0.00026(7)
O1 0.0134(3) 0.0105(3) 0.0246(3) -0.0022(2) 0.0038(2) 0.0018(2)
O2 0.0202(3) 0.0099(3) 0.0233(3) 0.0007(2) 0.0050(3) -0.0041(2)
O3 0.0196(3) 0.0086(3) 0.0142(3) -0.0027(2) 0.0042(2) -0.0027(2)
N1 0.0116(3) 0.0093(3) 0.0144(3) -0.0001(2) 0.0033(2) -0.0007(2)
N2 0.0117(3) 0.0124(3) 0.0156(3) 0.0014(2) 0.0013(2) -0.0018(2)
C1 0.0104(3) 0.0092(3) 0.0127(3) 0.0004(2) 0.0007(2) 0.0003(3)
C2 0.0123(3) 0.0093(3) 0.0138(3) 0.0000(3) 0.0000(3) -0.0005(3)
C3 0.0114(3) 0.0088(3) 0.0121(3) -0.0007(3) 0.0004(3) 0.0008(2)
C4 0.0160(4) 0.0091(3) 0.0184(4) -0.0016(3) 0.0006(3) 0.0020(3)
C5 0.0181(4) 0.0135(4) 0.0189(4) -0.0033(3) 0.0023(3) 0.0048(3)
C6 0.0163(4) 0.0160(4) 0.0143(3) -0.0022(3) 0.0032(3) 0.0034(3)
C7 0.0141(3) 0.0124(3) 0.0116(3) -0.0008(3) 0.0020(3) 0.0007(3)
C8 0.0110(3) 0.0091(3) 0.0101(3) -0.0009(2) 0.0002(2) 0.0009(2)
C9 0.0111(3) 0.0074(3) 0.0111(3) -0.0002(2) 0.0018(2) -0.0001(2)
C10 0.0119(3) 0.0139(3) 0.0118(3) 0.0028(3) 0.0030(3) 0.0027(3)
C11 0.0119(3) 0.0115(3) 0.0121(3) 0.0021(3) 0.0020(3) 0.0014(2)
C12 0.0117(3) 0.0128(3) 0.0129(3) 0.0020(3) 0.0003(3) -0.0022(3)
C13 0.0120(3) 0.0113(3) 0.0154(3) 0.0010(3) 0.0027(3) 0.0005(3)
C14 0.0144(4) 0.0163(4) 0.0197(4) 0.0002(3) 0.0075(3) -0.0016(3)
C15 0.0156(4) 0.0162(4) 0.0237(4) 0.0015(3) -0.0007(3) -0.0087(3)
C16 0.0150(4) 0.0126(4) 0.0234(4) 0.0022(3) 0.0060(3) -0.0022(3)

loop_
_atom_type_symbol
_atom_type_description
_atom_type_scat_dispersion_real
_atom_type_scat_dispersion_imag
_atom_type_scat_source
C C 0.0033 0.0016 'International Tables Vol C Tables 4.2.6.8 and 6.1.1.4'
H H 0.0000 0.0000 'International Tables Vol C Tables 4.2.6.8 and 6.1.1.4'
N N 0.0061 0.0033 'International Tables Vol C Tables 4.2.6.8 and 6.1.1.4'
O O 0.0106 0.0060 'International Tables Vol C Tables 4.2.6.8 and 6.1.1.4'
S S 0.1246 0.1234 'International Tables Vol C Tables 4.2.6.8 and 6.1.1.4'

loop_
_geom_angle_atom_site_label_1
_geom_angle_atom_site_label_2
_geom_angle_atom_site_label_3
_geom_angle_site_symmetry_1
_geom_angle_site_symmetry_3
_geom_angle
_geom_angle_publ_flag
C11 S1 C13 . . 90.17(4) ?
C9 O3 H1O3 . . 108.5(16) ?
C1 N1 C2 . . 124.16(7) ?
C1 N1 C14 . . 116.45(7) ?
C2 N1 C14 . . 119.14(7) ?
C13 N2 C12 . . 111.16(7) ?
O1 C1 N1 . . 120.95(8) ?
O1 C1 C9 . . 120.27(8) ?
N1 C1 C9 . . 118.58(7) ?
O2 C2 N1 . . 120.06(8) ?
O2 C2 C3 . . 122.83(8) ?
N1 C2 C3 . . 117.08(7) ?
C8 C3 C4 . . 120.65(8) ?
C8 C3 C2 . . 121.30(7) ?
C4 C3 C2 . . 118.02(7) ?
C5 C4 C3 . . 119.55(8) ?
C5 C4 H4A . . 120.7(10) ?
C3 C4 H4A . . 119.7(10) ?
C4 C5 C6 . . 119.94(8) ?
C4 C5 H5A . . 120.5(10) ?
C6 C5 H5A . . 119.5(10) ?
C7 C6 C5 . . 120.65(8) ?
C7 C6 H6A . . 119.7(9) ?
C5 C6 H6A . . 119.7(9) ?
C6 C7 C8 . . 119.79(8) ?
C6 C7 H7A . . 117.7(9) ?
C8 C7 H7A . . 122.5(9) ?
C3 C8 C7 . . 119.41(7) ?
C3 C8 C9 . . 119.94(7) ?
C7 C8 C9 . . 120.44(7) ?
O3 C9 C8 . . 109.07(7) ?
O3 C9 C1 . . 109.61(7) ?
C8 C9 C1 . . 112.75(7) ?
O3 C9 C10 . . 110.26(7) ?
C8 C9 C10 . . 110.41(7) ?
C1 C9 C10 . . 104.67(6) ?
C11 C10 C9 . . 113.28(7) ?
C11 C10 H10A . . 112.9(9) ?
C9 C10 H10A . . 105.8(9) ?
C11 C10 H10B . . 108.8(9) ?
C9 C10 H10B . . 108.9(9) ?
H10A C10 H10B . . 107.0(13) ?
C12 C11 C10 . . 128.32(8) ?
C12 C11 S1 . . 108.83(6) ?
C10 C11 S1 . . 122.73(7) ?
C11 C12 N2 . . 115.80(8) ?
C11 C12 C15 . . 126.26(8) ?
N2 C12 C15 . . 117.92(8) ?
N2 C13 C16 . . 123.95(8) ?
N2 C13 S1 . . 114.04(6) ?
C16 C13 S1 . . 122.00(7) ?
N1 C14 H14A . . 108.9(10) ?
N1 C14 H14B . . 107.0(11) ?
H14A C14 H14B . . 106.1(15) ?
N1 C14 H14C . . 108.9(10) ?
H14A C14 H14C . . 109.9(14) ?
H14B C14 H14C . . 115.9(16) ?
C12 C15 H15A . . 109.7(12) ?
C12 C15 H15B . . 110.7(13) ?
H15A C15 H15B . . 105.4(17) ?
C12 C15 H15C . . 113.7(12) ?
H15A C15 H15C . . 111.5(16) ?
H15B C15 H15C . . 105.4(16) ?
C13 C16 H16A . . 108.5(10) ?
C13 C16 H16B . . 110.9(10) ?
H16A C16 H16B . . 111.1(14) ?
C13 C16 H16C . . 111.4(11) ?
H16A C16 H16C . . 106.5(14) ?
H16B C16 H16C . . 108.4(15) ?

loop_
_geom_bond_atom_site_label_1
_geom_bond_atom_site_label_2
_geom_bond_site_symmetry_2
_geom_bond_distance
_geom_bond_publ_flag
S1 C11 . 1.7311(9) ?
S1 C13 . 1.7323(9) ?
O1 C1 . 1.2155(10) ?
O2 C2 . 1.2248(10) ?
O3 C9 . 1.4059(10) ?
O3 H1O3 . 0.75(2) ?
N1 C1 . 1.3891(11) ?
N1 C2 . 1.3930(11) ?
N1 C14 . 1.4685(11) ?
N2 C13 . 1.3089(11) ?
N2 C12 . 1.3839(11) ?
C1 C9 . 1.5287(11) ?
C2 C3 . 1.4834(12) ?
C3 C8 . 1.3984(11) ?
C3 C4 . 1.4012(12) ?
C4 C5 . 1.3888(13) ?
C4 H4A . 0.990(18) ?
C5 C6 . 1.3970(14) ?
C5 H5A . 0.983(18) ?
C6 C7 . 1.3919(12) ?
C6 H6A . 0.994(15) ?
C7 C8 . 1.3988(11) ?
C7 H7A . 0.931(16) ?
C8 C9 . 1.5031(11) ?
C9 C10 . 1.5681(12) ?
C10 C11 . 1.4957(12) ?
C10 H10A . 0.974(16) ?
C10 H10B . 0.964(15) ?
C11 C12 . 1.3703(12) ?
C12 C15 . 1.4933(13) ?
C13 C16 . 1.4951(12) ?
C14 H14A . 0.917(16) ?
C14 H14B . 0.95(2) ?
C14 H14C . 0.950(17) ?
C15 H15A . 0.94(2) ?
C15 H15B . 0.95(2) ?
C15 H15C . 0.928(19) ?
C16 H16A . 0.957(16) ?
C16 H16B . 0.953(18) ?
C16 H16C . 0.96(2) ?

loop_
_geom_hbond_atom_site_label_D
_geom_hbond_atom_site_label_H
_geom_hbond_atom_site_label_A
_geom_hbond_site_symmetry_A
_geom_hbond_distance_DH
_geom_hbond_distance_HA
_geom_hbond_distance_DA
_geom_hbond_angle_DHA
_geom_hbond_publ_flag
O3 H1O3 O2 2_646 0.75(2) 2.20(2) 2.8967(10) 154(2) yes
C4 H4A O1 2_656 0.990(18) 2.350(18) 3.3045(11) 161.7(13) yes
C10 H10A O3 4_566 0.975(16) 2.448(14) 3.2012(11) 133.8(12) yes
C16 H16B O1 1_655 0.953(17) 2.565(17) 3.4698(12) 158.7(13) yes
C15 H15B Cg1 1_555 0.95(2) 2.812(19) 3.4494(11) 125.3(15) yes

loop_
_geom_torsion_atom_site_label_1
_geom_torsion_atom_site_label_2
_geom_torsion_atom_site_label_3
_geom_torsion_atom_site_label_4
_geom_torsion_site_symmetry_1
_geom_torsion_site_symmetry_2
_geom_torsion_site_symmetry_3
_geom_torsion_site_symmetry_4
_geom_torsion
_geom_torsion_publ_flag
C2 N1 C1 O1 . . . . -170.99(8) ?
C14 N1 C1 O1 . . . . 3.16(12) ?
C2 N1 C1 C9 . . . . 14.15(12) ?
C14 N1 C1 C9 . . . . -171.71(7) ?
C1 N1 C2 O2 . . . . -177.44(8) ?
C14 N1 C2 O2 . . . . 8.56(13) ?
C1 N1 C2 C3 . . . . 4.55(12) ?
C14 N1 C2 C3 . . . . -169.45(8) ?
O2 C2 C3 C8 . . . . 174.08(8) ?
N1 C2 C3 C8 . . . . -7.97(12) ?
O2 C2 C3 C4 . . . . -8.02(13) ?
N1 C2 C3 C4 . . . . 169.93(8) ?
C8 C3 C4 C5 . . . . -0.41(13) ?
C2 C3 C4 C5 . . . . -178.32(8) ?
C3 C4 C5 C6 . . . . 0.84(14) ?
C4 C5 C6 C7 . . . . -0.35(14) ?
C5 C6 C7 C8 . . . . -0.59(13) ?
C4 C3 C8 C7 . . . . -0.53(12) ?
C2 C3 C8 C7 . . . . 177.31(7) ?
C4 C3 C8 C9 . . . . 174.28(8) ?
C2 C3 C8 C9 . . . . -7.87(12) ?
C6 C7 C8 C3 . . . . 1.02(13) ?
C6 C7 C8 C9 . . . . -173.77(8) ?
C3 C8 C9 O3 . . . . 146.83(8) ?
C7 C8 C9 O3 . . . . -38.41(10) ?
C3 C8 C9 C1 . . . . 24.83(10) ?
C7 C8 C9 C1 . . . . -160.42(7) ?
C3 C8 C9 C10 . . . . -91.86(9) ?
C7 C8 C9 C10 . . . . 82.90(9) ?
O1 C1 C9 O3 . . . . 35.47(11) ?
N1 C1 C9 O3 . . . . -149.63(7) ?
O1 C1 C9 C8 . . . . 157.17(8) ?
N1 C1 C9 C8 . . . . -27.93(10) ?
O1 C1 C9 C10 . . . . -82.79(9) ?
N1 C1 C9 C10 . . . . 92.12(9) ?
O3 C9 C10 C11 . . . . 64.06(9) ?
C8 C9 C10 C11 . . . . -56.54(9) ?
C1 C9 C10 C11 . . . . -178.13(7) ?
C9 C10 C11 C12 . . . . 94.19(11) ?
C9 C10 C11 S1 . . . . -81.38(9) ?
C13 S1 C11 C12 . . . . 0.55(7) ?
C13 S1 C11 C10 . . . . 176.87(7) ?
C10 C11 C12 N2 . . . . -176.72(8) ?
S1 C11 C12 N2 . . . . -0.66(10) ?
C10 C11 C12 C15 . . . . 1.63(15) ?
S1 C11 C12 C15 . . . . 177.69(8) ?
C13 N2 C12 C11 . . . . 0.41(11) ?
C13 N2 C12 C15 . . . . -178.08(8) ?
C12 N2 C13 C16 . . . . 178.59(8) ?
C12 N2 C13 S1 . . . . 0.04(10) ?
C11 S1 C13 N2 . . . . -0.35(7) ?
C11 S1 C13 C16 . . . . -178.93(8) ?
